data_1503198
loop_
_publ_author_name
'Katz, Jeffrey L.'
'Tschaen, Brittany A.'

_publ_section_title
;
 Synthesis of inherently chiral azacalix[4]arenes and
 diazadioxacalix[4]arenes.
;
_journal_issue 19
_journal_name_full 'Organic letters'
_journal_page_first 4300
_journal_page_last 4303
_journal_paper_doi 10.1021/ol1017454
_journal_volume 12
_journal_year 2010
_chemical_formula_moiety 'C26 H20 N8 O10, C3 H6 O'
_chemical_formula_sum 'C29 H26 N8 O11'
_chemical_formula_weight 662.58
_chemical_name_common 'compound 7a'
_chemical_name_systematic
; 
 4,16-dimethoxy-10,12,22,24-tetranitro-2,8,14,20-tetraazacalix[4]arene 
;
_space_group_IT_number 14
_symmetry_cell_setting monoclinic
_symmetry_space_group_name_Hall '-P 2yn'
_symmetry_space_group_name_H-M 'P 1 21/n 1'
_atom_sites_solution_hydrogens geom
_atom_sites_solution_primary direct
_atom_sites_solution_secondary difmap
_audit_creation_method SHELXL-97
_cell_angle_alpha 90.00
_cell_angle_beta 107.475(4)
_cell_angle_gamma 90.00
_cell_formula_units_Z 4
_cell_length_a 15.196(3)
_cell_length_b 11.833(3)
_cell_length_c 16.715(4)
_cell_measurement_reflns_used 8191
_cell_measurement_temperature 173(2)
_cell_measurement_theta_max 28.24
_cell_measurement_theta_min 2.16
_cell_volume 2866.9(12)
_computing_cell_refinement 'Bruker SMART'
_computing_data_collection 'Bruker SMART'
_computing_data_reduction 'Bruker SAINT'
_computing_molecular_graphics 'Bruker SHELXTL'
_computing_publication_material 'Bruker SHELXTL'
_computing_structure_refinement 'SHELXL-97 (Sheldrick, 1997)'
_computing_structure_solution 'SHELXS-97 (Sheldrick, 1990)'
_diffrn_ambient_temperature 173(2)
_diffrn_measured_fraction_theta_full 0.969
_diffrn_measured_fraction_theta_max 0.969
_diffrn_measurement_device_type 'CCD area detector'
_diffrn_measurement_method 'phi and omega scans'
_diffrn_radiation_monochromator graphite
_diffrn_radiation_source 'fine-focus sealed tube'
_diffrn_radiation_type MoK\a
_diffrn_radiation_wavelength 0.71073
_diffrn_reflns_av_R_equivalents 0.1232
_diffrn_reflns_av_sigmaI/netI 0.0734
_diffrn_reflns_limit_h_max 20
_diffrn_reflns_limit_h_min -17
_diffrn_reflns_limit_k_max 15
_diffrn_reflns_limit_k_min -15
_diffrn_reflns_limit_l_max 21
_diffrn_reflns_limit_l_min -22
_diffrn_reflns_number 21668
_diffrn_reflns_theta_full 28.24
_diffrn_reflns_theta_max 28.24
_diffrn_reflns_theta_min 1.59
_exptl_absorpt_coefficient_mu 0.121
_exptl_absorpt_correction_type none
_exptl_crystal_colour 'dark red'
_exptl_crystal_density_diffrn 1.535
_exptl_crystal_density_meas ?
_exptl_crystal_density_method 'not measured'
_exptl_crystal_description 'triangular prism'
_exptl_crystal_F_000 1376
_exptl_crystal_size_max 1.00
_exptl_crystal_size_mid 0.40
_exptl_crystal_size_min 0.24
_refine_diff_density_max 0.407
_refine_diff_density_min -0.247
_refine_diff_density_rms 0.062
_refine_ls_extinction_method none
_refine_ls_goodness_of_fit_ref 1.047
_refine_ls_hydrogen_treatment mixed
_refine_ls_matrix_type full
_refine_ls_number_parameters 441
_refine_ls_number_reflns 6877
_refine_ls_number_restraints 0
_refine_ls_restrained_S_all 1.047
_refine_ls_R_factor_all 0.0668
_refine_ls_R_factor_gt 0.0532
_refine_ls_shift/su_max 0.001
_refine_ls_shift/su_mean 0.000
_refine_ls_structure_factor_coef Fsqd
_refine_ls_weighting_details 'calc w=1/[\s^2^(Fo^2^)+(0.0910P)^2^+0.0000P] where P=(Fo^2^+2Fc^2^)/3'
_refine_ls_weighting_scheme calc
_refine_ls_wR_factor_gt 0.1491
_refine_ls_wR_factor_ref 0.1603
_reflns_number_gt 5125
_reflns_number_total 6877
_reflns_threshold_expression >2sigma(I)
_cod_data_source_file ol1017454_si_002.cif
_cod_data_source_block katz114p21n
_cod_depositor_comments
;
The following automatic conversions were performed:

'_symmetry_cell_setting' value 'Monoclinic' changed to 'monoclinic'
according to /home/saulius/struct/CIF-dictionaries/cif_core.dic
dictionary named 'cif_core.dic' version 2.4.2 from 2011-04-26.

Automatic conversion script
Id: cif_fix_values 1715 2011-07-08 13:25:40Z adriana 

The following automatic conversions were performed:

'_exptl_crystal_density_meas' value 'not_measured' was changed to '?'
- the value is perceived as not measured.

Automatic conversion script
Id: cif_fix_values 3008 2015-01-20 13:52:24Z robertas 
;
_cod_original_cell_volume 2866.9(11)
_cod_original_sg_symbol_H-M P2(1)/n
_cod_database_code 1503198

loop_
_symmetry_equiv_pos_as_xyz
'x, y, z'
'-x+1/2, y+1/2, -z+1/2'
'-x, -y, -z'
'x-1/2, -y-1/2, z-1/2'

loop_
_atom_site_label
_atom_site_type_symbol
_atom_site_fract_x
_atom_site_fract_y
_atom_site_fract_z
_atom_site_U_iso_or_equiv
_atom_site_adp_type
_atom_site_occupancy
_atom_site_symmetry_multiplicity
_atom_site_calc_flag
_atom_site_refinement_flags
C1 C 0.58727(10) 0.15361(12) 0.99028(9) 0.0293(3) Uani 1 1 d .
C2 C 0.59043(10) 0.08243(12) 1.05798(9) 0.0306(3) Uani 1 1 d .
C3 C 0.63897(10) -0.01822(12) 1.06742(10) 0.0345(3) Uani 1 1 d .
H3 H 0.6407 -0.0671 1.1130 0.041 Uiso 1 1 calc R
C4 C 0.68506(10) -0.04756(12) 1.01028(10) 0.0341(3) Uani 1 1 d .
H4 H 0.7179 -0.1169 1.0166 0.041 Uiso 1 1 calc R
C5 C 0.68347(10) 0.02356(12) 0.94411(10) 0.0314(3) Uani 1 1 d .
C6 C 0.63393(10) 0.12456(12) 0.93373(10) 0.0314(3) Uani 1 1 d .
H6 H 0.6322 0.1732 0.8881 0.038 Uiso 1 1 calc R
C7 C 0.54843(14) 0.05316(15) 1.18282(11) 0.0466(4) Uani 1 1 d .
H7A H 0.5287 -0.0245 1.1665 0.070 Uiso 1 1 calc R
H7B H 0.5088 0.0861 1.2133 0.070 Uiso 1 1 calc R
H7C H 0.6125 0.0529 1.2190 0.070 Uiso 1 1 calc R
C8 C 0.54142(10) 0.35030(11) 0.94729(9) 0.0290(3) Uani 1 1 d .
C9 C 0.46615(10) 0.42288(12) 0.90494(9) 0.0313(3) Uani 1 1 d .
C10 C 0.48321(11) 0.52396(12) 0.87193(10) 0.0336(3) Uani 1 1 d .
H10 H 0.4328 0.5692 0.8411 0.040 Uiso 1 1 calc R
C11 C 0.57162(11) 0.56097(12) 0.88257(10) 0.0342(3) Uani 1 1 d .
C12 C 0.64926(10) 0.49480(12) 0.92812(10) 0.0331(3) Uani 1 1 d .
C13 C 0.63016(10) 0.38989(12) 0.95724(9) 0.0312(3) Uani 1 1 d .
H13 H 0.6806 0.3429 0.9854 0.037 Uiso 1 1 calc R
C14 C 0.81884(10) 0.47596(13) 0.99036(11) 0.0364(4) Uani 1 1 d .
C15 C 0.86980(12) 0.52511(14) 1.06495(12) 0.0432(4) Uani 1 1 d .
H15 H 0.8455 0.5880 1.0867 0.052 Uiso 1 1 calc R
C16 C 0.95568(12) 0.48320(15) 1.10794(11) 0.0432(4) Uani 1 1 d .
H16 H 0.9911 0.5187 1.1583 0.052 Uiso 1 1 calc R
C17 C 0.99057(11) 0.38925(13) 1.07780(10) 0.0365(4) Uani 1 1 d .
C18 C 0.93711(10) 0.33676(12) 1.00360(10) 0.0341(3) Uani 1 1 d .
C19 C 0.85193(10) 0.38111(12) 0.95967(11) 0.0358(3) Uani 1 1 d .
H19 H 0.8163 0.3469 0.9088 0.043 Uiso 1 1 calc R
C20 C 1.13082(13) 0.39488(16) 1.19033(11) 0.0513(5) Uani 1 1 d .
H20A H 1.1414 0.4745 1.1798 0.077 Uiso 1 1 calc R
H20B H 1.1902 0.3556 1.2102 0.077 Uiso 1 1 calc R
H20C H 1.0988 0.3898 1.2331 0.077 Uiso 1 1 calc R
C21 C 0.94038(10) 0.15524(13) 0.92856(10) 0.0353(4) Uani 1 1 d .
C22 C 0.98897(11) 0.09153(13) 0.88266(11) 0.0381(4) Uani 1 1 d .
C23 C 0.94549(11) 0.00355(13) 0.83212(10) 0.0368(4) Uani 1 1 d .
H23 H 0.9773 -0.0357 0.7996 0.044 Uiso 1 1 calc R
C24 C 0.85779(11) -0.02871(12) 0.82763(10) 0.0331(3) Uani 1 1 d .
C25 C 0.80928(10) 0.02437(12) 0.87908(9) 0.0303(3) Uani 1 1 d .
C26 C 0.85256(10) 0.11688(12) 0.92629(10) 0.0328(3) Uani 1 1 d .
H26 H 0.8207 0.1561 0.9587 0.039 Uiso 1 1 calc R
N1 N 0.52724(8) 0.24774(10) 0.97785(8) 0.0316(3) Uani 1 1 d .
N2 N 0.73664(9) 0.53195(11) 0.94136(10) 0.0417(3) Uani 1 1 d .
N3 N 0.97955(9) 0.24734(11) 0.97382(9) 0.0417(3) Uani 1 1 d .
N4 N 0.72638(9) -0.01285(10) 0.88301(8) 0.0344(3) Uani 1 1 d .
N5 N 0.37162(9) 0.39386(11) 0.89377(9) 0.0365(3) Uani 1 1 d .
N6 N 0.58198(11) 0.66988(11) 0.84674(9) 0.0411(3) Uani 1 1 d .
N7 N 1.08156(10) 0.11702(13) 0.88275(11) 0.0489(4) Uani 1 1 d .
N8 N 0.81802(10) -0.11823(11) 0.76904(8) 0.0369(3) Uani 1 1 d .
O1 O 0.54157(8) 0.11882(9) 1.10925(7) 0.0381(3) Uani 1 1 d .
O2 O 1.07533(8) 0.34320(10) 1.11402(7) 0.0437(3) Uani 1 1 d .
O3 O 0.35323(8) 0.31704(9) 0.93667(8) 0.0425(3) Uani 1 1 d .
O4 O 0.31046(8) 0.44694(11) 0.84226(9) 0.0534(4) Uani 1 1 d .
O5 O 0.51662(9) 0.70655(10) 0.79041(8) 0.0533(3) Uani 1 1 d .
O6 O 0.65584(9) 0.72164(11) 0.87373(10) 0.0568(4) Uani 1 1 d .
O7 O 1.12499(9) 0.19270(12) 0.92997(13) 0.0755(5) Uani 1 1 d .
O8 O 1.11595(9) 0.06355(12) 0.83695(9) 0.0577(4) Uani 1 1 d .
O9 O 0.86357(9) -0.15739(10) 0.72611(8) 0.0492(3) Uani 1 1 d .
O10 O 0.73908(9) -0.15231(10) 0.76317(8) 0.0451(3) Uani 1 1 d .
C27 C 0.66500(13) 0.76156(13) 0.27551(11) 0.0434(4) Uani 1 1 d .
C28 C 0.75813(14) 0.78862(19) 0.27109(15) 0.0651(6) Uani 1 1 d .
H28A H 0.7615 0.7722 0.2146 0.098 Uiso 1 1 calc R
H28B H 0.8038 0.7427 0.3121 0.098 Uiso 1 1 calc R
H28C H 0.7710 0.8689 0.2836 0.098 Uiso 1 1 calc R
H1A H 0.4719 0.2331 0.9811 0.047(5) Uiso 1 1 d R
H3A H 1.0404 0.2529 0.9833 0.051(5) Uiso 1 1 d R
H4A H 0.7072 -0.0778 0.8525 0.051(5) Uiso 1 1 d R
H2A H 0.7388 0.6025 0.9289 0.065(6) Uiso 1 1 d R
C29 C 0.65871(16) 0.70565(19) 0.35340(14) 0.0630(6) Uani 1 1 d .
H29A H 0.5938 0.6994 0.3515 0.095 Uiso 1 1 calc R
H29B H 0.6922 0.7507 0.4023 0.095 Uiso 1 1 calc R
H29C H 0.6860 0.6300 0.3577 0.095 Uiso 1 1 calc R
O11 O 0.59618(10) 0.78486(13) 0.21876(9) 0.0632(4) Uani 1 1 d .

loop_
_atom_site_aniso_label
_atom_site_aniso_U_11
_atom_site_aniso_U_22
_atom_site_aniso_U_33
_atom_site_aniso_U_23
_atom_site_aniso_U_13
_atom_site_aniso_U_12
C1 0.0305(7) 0.0231(6) 0.0318(7) 0.0001(5) 0.0055(6) -0.0015(5)
C2 0.0302(7) 0.0292(7) 0.0305(7) -0.0014(6) 0.0062(6) -0.0031(6)
C3 0.0371(8) 0.0297(7) 0.0337(8) 0.0062(6) 0.0061(6) -0.0005(6)
C4 0.0342(8) 0.0260(7) 0.0380(8) 0.0017(6) 0.0046(6) 0.0008(6)
C5 0.0306(7) 0.0275(7) 0.0347(8) -0.0033(6) 0.0075(6) -0.0037(6)
C6 0.0354(8) 0.0260(7) 0.0311(8) 0.0015(6) 0.0076(6) -0.0019(6)
C7 0.0668(12) 0.0382(9) 0.0397(9) 0.0078(7) 0.0236(9) -0.0006(8)
C8 0.0371(8) 0.0245(7) 0.0250(7) -0.0017(5) 0.0089(6) 0.0028(5)
C9 0.0343(8) 0.0287(7) 0.0297(7) -0.0019(6) 0.0076(6) 0.0027(6)
C10 0.0392(8) 0.0282(7) 0.0317(8) -0.0002(6) 0.0083(6) 0.0077(6)
C11 0.0442(9) 0.0245(7) 0.0349(8) 0.0022(6) 0.0135(7) 0.0031(6)
C12 0.0366(8) 0.0270(7) 0.0366(8) -0.0009(6) 0.0126(7) 0.0018(6)
C13 0.0345(8) 0.0260(7) 0.0318(8) 0.0009(6) 0.0082(6) 0.0037(6)
C14 0.0329(8) 0.0292(7) 0.0482(9) 0.0021(7) 0.0139(7) -0.0034(6)
C15 0.0475(10) 0.0337(8) 0.0526(11) -0.0083(7) 0.0215(8) -0.0052(7)
C16 0.0473(10) 0.0436(9) 0.0384(9) -0.0103(7) 0.0124(8) -0.0100(7)
C17 0.0353(8) 0.0355(8) 0.0364(8) 0.0007(6) 0.0072(7) -0.0064(6)
C18 0.0332(8) 0.0285(7) 0.0391(8) -0.0026(6) 0.0085(7) -0.0044(6)
C19 0.0318(8) 0.0313(8) 0.0408(8) -0.0024(6) 0.0056(6) -0.0044(6)
C20 0.0546(11) 0.0440(10) 0.0406(9) -0.0004(8) -0.0082(8) -0.0088(8)
C21 0.0317(8) 0.0300(7) 0.0390(8) -0.0019(6) 0.0031(7) 0.0021(6)
C22 0.0333(8) 0.0312(7) 0.0482(9) 0.0023(7) 0.0099(7) 0.0039(6)
C23 0.0406(9) 0.0313(8) 0.0401(9) 0.0018(6) 0.0147(7) 0.0067(6)
C24 0.0398(8) 0.0251(7) 0.0325(8) -0.0005(6) 0.0081(6) 0.0023(6)
C25 0.0350(8) 0.0262(7) 0.0278(7) 0.0018(6) 0.0065(6) 0.0031(6)
C26 0.0350(8) 0.0297(7) 0.0325(8) -0.0031(6) 0.0083(6) 0.0022(6)
N1 0.0327(7) 0.0273(6) 0.0350(7) 0.0049(5) 0.0105(5) 0.0019(5)
N2 0.0379(7) 0.0256(7) 0.0623(10) 0.0072(6) 0.0163(7) 0.0011(5)
N3 0.0281(7) 0.0364(7) 0.0555(9) -0.0118(7) 0.0049(6) -0.0005(5)
N4 0.0372(7) 0.0277(6) 0.0378(7) -0.0074(5) 0.0106(6) -0.0036(5)
N5 0.0349(7) 0.0310(7) 0.0418(8) -0.0035(6) 0.0090(6) 0.0034(5)
N6 0.0531(9) 0.0284(7) 0.0451(8) 0.0049(6) 0.0199(7) 0.0061(6)
N7 0.0350(8) 0.0382(8) 0.0726(11) -0.0004(7) 0.0146(7) 0.0054(6)
N8 0.0499(8) 0.0275(6) 0.0340(7) -0.0016(5) 0.0137(6) 0.0017(6)
O1 0.0471(7) 0.0351(6) 0.0350(6) 0.0072(5) 0.0168(5) 0.0033(5)
O2 0.0384(6) 0.0437(7) 0.0402(7) -0.0030(5) -0.0017(5) -0.0045(5)
O3 0.0405(6) 0.0372(6) 0.0519(7) 0.0043(5) 0.0174(5) -0.0004(5)
O4 0.0375(7) 0.0469(7) 0.0659(9) 0.0122(6) 0.0005(6) 0.0067(5)
O5 0.0703(9) 0.0349(6) 0.0496(8) 0.0124(5) 0.0102(7) 0.0106(6)
O6 0.0553(8) 0.0347(6) 0.0808(10) 0.0143(6) 0.0209(7) -0.0050(6)
O7 0.0346(7) 0.0520(8) 0.1362(15) -0.0343(9) 0.0202(8) -0.0041(6)
O8 0.0414(7) 0.0614(9) 0.0741(10) -0.0020(7) 0.0233(7) 0.0075(6)
O9 0.0679(9) 0.0406(7) 0.0473(7) -0.0099(5) 0.0296(7) -0.0024(6)
O10 0.0482(7) 0.0400(6) 0.0466(7) -0.0132(5) 0.0136(6) -0.0067(5)
C27 0.0541(10) 0.0280(8) 0.0416(9) -0.0073(7) 0.0044(8) 0.0043(7)
C28 0.0598(13) 0.0539(12) 0.0743(15) 0.0044(10) 0.0090(11) -0.0079(10)
C29 0.0701(14) 0.0573(12) 0.0594(13) 0.0057(10) 0.0158(11) 0.0055(10)
O11 0.0629(9) 0.0669(9) 0.0489(8) -0.0010(7) 0.0001(7) 0.0152(7)

loop_
_atom_type_symbol
_atom_type_description
_atom_type_scat_dispersion_real
_atom_type_scat_dispersion_imag
_atom_type_scat_source
C C 0.0033 0.0016 'International Tables Vol C Tables 4.2.6.8 and 6.1.1.4'
H H 0.0000 0.0000 'International Tables Vol C Tables 4.2.6.8 and 6.1.1.4'
N N 0.0061 0.0033 'International Tables Vol C Tables 4.2.6.8 and 6.1.1.4'
O O 0.0106 0.0060 'International Tables Vol C Tables 4.2.6.8 and 6.1.1.4'

loop_
_geom_angle_atom_site_label_1
_geom_angle_atom_site_label_2
_geom_angle_atom_site_label_3
_geom_angle
C6 C1 C2 120.15(13)
C6 C1 N1 122.34(13)
C2 C1 N1 117.16(13)
O1 C2 C3 124.94(14)
O1 C2 C1 115.20(13)
C3 C2 C1 119.83(14)
C2 C3 C4 119.90(14)
C5 C4 C3 120.44(14)
C4 C5 C6 119.96(15)
C4 C5 N4 118.95(13)
C6 C5 N4 120.86(14)
C1 C6 C5 119.71(14)
N1 C8 C13 120.92(13)
N1 C8 C9 121.79(14)
C13 C8 C9 117.28(13)
C10 C9 N5 117.30(13)
C10 C9 C8 120.01(14)
N5 C9 C8 122.68(13)
C11 C10 C9 121.39(14)
C10 C11 C12 120.87(14)
C10 C11 N6 116.97(13)
C12 C11 N6 122.15(14)
N2 C12 C13 121.94(14)
N2 C12 C11 121.44(14)
C13 C12 C11 116.61(14)
C8 C13 C12 123.66(13)
C15 C14 C19 120.38(15)
C15 C14 N2 118.47(15)
C19 C14 N2 120.80(15)
C16 C15 C14 120.31(16)
C15 C16 C17 120.20(16)
O2 C17 C16 124.88(14)
O2 C17 C18 115.73(14)
C16 C17 C18 119.38(15)
C19 C18 N3 123.54(14)
C19 C18 C17 120.03(14)
N3 C18 C17 116.08(14)
C18 C19 C14 119.63(15)
N3 C21 C26 122.03(15)
N3 C21 C22 120.78(15)
C26 C21 C22 117.17(14)
C23 C22 C21 119.85(15)
C23 C22 N7 116.60(15)
C21 C22 N7 123.49(15)
C24 C23 C22 121.66(15)
C23 C24 C25 120.86(14)
C23 C24 N8 116.38(14)
C25 C24 N8 122.76(14)
N4 C25 C26 121.04(14)
N4 C25 C24 122.65(13)
C26 C25 C24 116.31(14)
C25 C26 C21 123.66(14)
C8 N1 C1 126.17(13)
C12 N2 C14 125.97(13)
C21 N3 C18 129.08(13)
C25 N4 C5 124.44(13)
O4 N5 O3 121.59(13)
O4 N5 C9 119.01(13)
O3 N5 C9 119.40(13)
O5 N6 O6 122.81(14)
O5 N6 C11 117.98(15)
O6 N6 C11 119.21(14)
O8 N7 O7 121.59(15)
O8 N7 C22 119.46(16)
O7 N7 C22 118.94(16)
O9 N8 O10 122.17(14)
O9 N8 C24 118.55(14)
O10 N8 C24 119.28(13)
C2 O1 C7 117.15(12)
C17 O2 C20 116.67(13)
O11 C27 C28 121.75(19)
O11 C27 C29 121.18(19)
C28 C27 C29 117.06(17)

loop_
_geom_bond_atom_site_label_1
_geom_bond_atom_site_label_2
_geom_bond_distance
C1 C6 1.385(2)
C1 C2 1.400(2)
C1 N1 1.4149(18)
C2 O1 1.3614(19)
C2 C3 1.385(2)
C3 C4 1.388(2)
C4 C5 1.384(2)
C5 C6 1.395(2)
C5 N4 1.433(2)
C7 O1 1.4317(19)
C8 N1 1.3588(18)
C8 C13 1.389(2)
C8 C9 1.4355(19)
C9 C10 1.374(2)
C9 N5 1.434(2)
C10 C11 1.373(2)
C11 C12 1.430(2)
C11 N6 1.449(2)
C12 N2 1.352(2)
C12 C13 1.395(2)
C14 C15 1.383(2)
C14 C19 1.389(2)
C14 N2 1.434(2)
C15 C16 1.379(2)
C16 C17 1.390(2)
C17 O2 1.3616(19)
C17 C18 1.407(2)
C18 C19 1.385(2)
C18 N3 1.406(2)
C20 O2 1.437(2)
C21 N3 1.3579(19)
C21 C26 1.399(2)
C21 C22 1.429(2)
C22 C23 1.378(2)
C22 N7 1.439(2)
C23 C24 1.367(2)
C24 C25 1.435(2)
C24 N8 1.4459(19)
C25 N4 1.355(2)
C25 C26 1.394(2)
N5 O4 1.2324(17)
N5 O3 1.2405(17)
N6 O5 1.2246(18)
N6 O6 1.2386(19)
N7 O8 1.225(2)
N7 O7 1.244(2)
N8 O9 1.2277(17)
N8 O10 1.2412(18)
C27 O11 1.214(2)
C27 C28 1.474(3)
C27 C29 1.489(3)
